data_8106931
loop_
_publ_author_name
'Li, Ping'
'Fan, Cai-Hong'
'Ge, Jun-Feng'

_publ_section_title
;
 Crystal structure of hexaquamanganese(II) bis(hexaborato-\k
 3O,O&#x2032;,O&#x2032;&#x2032;)manganese(II) dihydrate, B12H28Mn2O34
;
_journal_issue 2
_journal_name_full 'Zeitschrift f\"ur Kristallographie - New Crystal Structures'
_journal_page_first 533
_journal_page_last 535
_journal_paper_doi 10.1515/ncrs-2015-0177
_journal_volume 231
_journal_year 2016
_chemical_formula_sum 'B12 H28 Mn2 O34'
_chemical_formula_weight 811.81
_space_group_IT_number 14
_space_group_name_Hall '-P 2ybc'
_space_group_name_H-M_alt 'P 1 21/c 1'
_symmetry_cell_setting monoclinic
_symmetry_space_group_name_H-M 'P 1 21/c 1'
_atom_sites_solution_hydrogens geom
_atom_sites_solution_primary direct
_atom_sites_solution_secondary difmap
_cell_angle_alpha 90.00
_cell_angle_beta 110.438(3)
_cell_angle_gamma 90.00
_cell_formula_units_Z 2
_cell_length_a 12.8430(3)
_cell_length_b 10.1138(2)
_cell_length_c 11.4484(3)
_cell_measurement_temperature 293(2)
_cell_volume 1393.44(6)
_computing_cell_refinement 'Bruker SAINT'
_computing_data_collection 'Bruker APEX2'
_computing_data_reduction 'Bruker SAINT'
_computing_molecular_graphics 'Bruker SHELXTL(Bruker, 2001)'
_computing_publication_material 'Bruker SHELXTL'
_computing_structure_refinement 'SHELXL-97 (Sheldrick, 2008)'
_computing_structure_solution 'SHELXS-97 (Sheldrick, 2008)'
_diffrn_ambient_temperature 293(2)
_diffrn_measured_fraction_theta_full 1.000
_diffrn_measured_fraction_theta_max 1.000
_diffrn_measurement_device_type 'Bruker APEX-II CCD'
_diffrn_measurement_method '\f and \w scans'
_diffrn_radiation_monochromator graphite
_diffrn_radiation_source 'fine-focus sealed tube'
_diffrn_radiation_type MoK\a
_diffrn_radiation_wavelength 0.71073
_diffrn_reflns_av_R_equivalents 0.0092
_diffrn_reflns_av_sigmaI/netI 0.0127
_diffrn_reflns_limit_h_max 13
_diffrn_reflns_limit_h_min -15
_diffrn_reflns_limit_k_max 10
_diffrn_reflns_limit_k_min -12
_diffrn_reflns_limit_l_max 13
_diffrn_reflns_limit_l_min -11
_diffrn_reflns_number 4855
_diffrn_reflns_theta_full 25.00
_diffrn_reflns_theta_max 25.00
_diffrn_reflns_theta_min 2.63
_exptl_absorpt_coefficient_mu 1.039
_exptl_absorpt_correction_T_max 0.8942
_exptl_absorpt_correction_T_min 0.8513
_exptl_absorpt_correction_type multi-scan
_exptl_absorpt_process_details SADABS
_exptl_crystal_colour colorless
_exptl_crystal_density_diffrn 1.935
_exptl_crystal_density_method 'not measured'
_exptl_crystal_description columnar
_exptl_crystal_F_000 820
_exptl_crystal_size_max 0.16
_exptl_crystal_size_mid 0.14
_exptl_crystal_size_min 0.11
_refine_diff_density_max 0.295
_refine_diff_density_min -0.279
_refine_diff_density_rms 0.044
_refine_ls_extinction_method none
_refine_ls_goodness_of_fit_ref 1.037
_refine_ls_hydrogen_treatment mixed
_refine_ls_matrix_type full
_refine_ls_number_parameters 275
_refine_ls_number_reflns 2458
_refine_ls_number_restraints 0
_refine_ls_restrained_S_all 1.037
_refine_ls_R_factor_all 0.0220
_refine_ls_R_factor_gt 0.0201
_refine_ls_shift/su_max 0.000
_refine_ls_shift/su_mean 0.000
_refine_ls_structure_factor_coef Fsqd
_refine_ls_weighting_details 'calc w=1/[\s^2^(Fo^2^)+(0.0368P)^2^+0.4183P] where P=(Fo^2^+2Fc^2^)/3'
_refine_ls_weighting_scheme calc
_refine_ls_wR_factor_gt 0.0573
_refine_ls_wR_factor_ref 0.0583
_reflns_number_gt 2287
_reflns_number_total 2458
_reflns_threshold_expression >2sigma(I)
_cod_data_source_file suppl_ncrs-2015-0177_suppl.cif
_cod_data_source_block a
_cod_depositor_comments
;
The following automatic conversions were performed:

data item '_exptl_absorpt_correction_type' value 'Multi-scan' was
changed to 'multi-scan' in accordance with the built-in table derived
from the CIF Core dictionary named 'cif_core.dic' version 2.4.5 last
updated on 2014-11-21.

data item '_symmetry_cell_setting' value 'Monoclinic' was changed to
'monoclinic' in accordance with the built-in table derived from the
CIF Core dictionary named 'cif_core.dic' version 2.4.5 last updated
on 2014-11-21.

Automatic conversion script
Id: cif_fix_values 8738 2021-04-28 16:35:53Z antanas 
;
_cod_original_sg_symbol_H-M 'P2(1)/c  '
_cod_database_code 8106931

loop_
_symmetry_equiv_pos_as_xyz
'x, y, z'
'-x, y+1/2, -z+1/2'
'-x, -y, -z'
'x, -y-1/2, z-1/2'

loop_
_atom_site_label
_atom_site_type_symbol
_atom_site_fract_x
_atom_site_fract_y
_atom_site_fract_z
_atom_site_U_iso_or_equiv
_atom_site_adp_type
_atom_site_occupancy
_atom_site_symmetry_multiplicity
_atom_site_calc_flag
_atom_site_refinement_flags
_atom_site_disorder_assembly
_atom_site_disorder_group
Mn1 Mn 0.5000 0.0000 0.0000 0.01691(10) Uani 1 2 d S . .
Mn2 Mn 0.0000 0.0000 -0.5000 0.01886(10) Uani 1 2 d S . .
O1 O 0.02387(9) 0.09265(12) -0.11315(11) 0.0273(3) Uani 1 1 d . . .
O1W O 0.08827(10) -0.13599(12) -0.34148(11) 0.0272(2) Uani 1 1 d . . .
H1WB H 0.061(2) -0.213(3) -0.348(2) 0.059(7) Uiso 1 1 d . . .
H1WA H 0.1087(18) -0.1175(19) -0.265(2) 0.043(6) Uiso 1 1 d . . .
O2 O 0.20004(8) 0.13140(9) 0.03195(9) 0.0186(2) Uani 1 1 d . . .
O2W O 0.14866(9) 0.10596(11) -0.49546(11) 0.0284(3) Uani 1 1 d . . .
H2WB H 0.2084(17) 0.0659(19) -0.4594(18) 0.035(5) Uiso 1 1 d . . .
H2WA H 0.1597(16) 0.187(2) -0.4811(18) 0.041(6) Uiso 1 1 d . . .
O3W O 0.04076(10) -0.15127(12) -0.60919(11) 0.0301(3) Uani 1 1 d . . .
H3WB H -0.001(2) -0.213(2) -0.646(2) 0.055(7) Uiso 1 1 d . . .
O3 O 0.16457(7) -0.07127(9) -0.08278(8) 0.0177(2) Uani 1 1 d . . .
O4 O 0.32195(7) -0.05513(8) 0.10964(8) 0.01198(19) Uani 1 1 d . . .
O4W O 0.10362(11) 0.13572(14) 0.23516(13) 0.0374(3) Uani 1 1 d . . .
H4WA H 0.122(2) 0.127(2) 0.308(3) 0.068(8) Uiso 1 1 d . . .
O5 O 0.25807(7) -0.26709(8) 0.01190(8) 0.0167(2) Uani 1 1 d . . .
O6 O 0.32306(8) -0.46096(10) 0.12527(10) 0.0224(2) Uani 1 1 d . . .
H3 H 0.3684(17) -0.4908(18) 0.188(2) 0.038(6) Uiso 1 1 d . . .
O7 O 0.39279(8) -0.25713(9) 0.21906(8) 0.0163(2) Uani 1 1 d . . .
O8 O 0.42909(8) -0.05301(9) 0.32963(8) 0.0166(2) Uani 1 1 d . . .
O9 O 0.41638(12) 0.13610(11) 0.44564(10) 0.0371(3) Uani 1 1 d . . .
H5 H 0.450(2) 0.099(2) 0.507(2) 0.063(8) Uiso 1 1 d . . .
O10 O 0.33898(8) 0.14527(9) 0.23063(9) 0.0178(2) Uani 1 1 d . . .
O11 O 0.52002(8) -0.10131(10) 0.18291(9) 0.0162(2) Uani 1 1 d . . .
H4 H 0.5550(17) -0.169(2) 0.1963(18) 0.037(5) Uiso 1 1 d . . .
O12 O 0.64891(8) 0.11470(10) 0.07900(9) 0.0199(2) Uani 1 1 d . . .
H6 H 0.6465(17) 0.174(2) 0.123(2) 0.046(6) Uiso 1 1 d . . .
O13 O 0.39323(8) 0.13576(10) 0.04829(10) 0.0200(2) Uani 1 1 d . . .
H2 H 0.3850(16) 0.208(2) 0.0207(17) 0.031(5) Uiso 1 1 d . . .
B4 B 0.32466(12) -0.32623(15) 0.11912(14) 0.0151(3) Uani 1 1 d . . .
B5 B 0.41697(12) -0.11931(14) 0.21298(13) 0.0130(3) Uani 1 1 d . . .
B3 B 0.27247(12) -0.12934(14) -0.01391(13) 0.0137(3) Uani 1 1 d . . .
B2 B 0.31406(12) 0.09456(14) 0.10427(14) 0.0138(3) Uani 1 1 d . . .
B1 B 0.12962(13) 0.04866(15) -0.05497(14) 0.0173(3) Uani 1 1 d . . .
B6 B 0.39481(13) 0.07348(15) 0.33408(14) 0.0174(3) Uani 1 1 d . . .
H1 H -0.0108(18) 0.043(2) -0.155(2) 0.039(6) Uiso 1 1 d . . .
H3WA H 0.106(2) -0.185(2) -0.572(2) 0.061(7) Uiso 1 1 d . . .
H4WB H 0.162(2) 0.151(3) 0.222(2) 0.074 Uiso 1 1 d . . .

loop_
_atom_site_aniso_label
_atom_site_aniso_U_11
_atom_site_aniso_U_22
_atom_site_aniso_U_33
_atom_site_aniso_U_23
_atom_site_aniso_U_13
_atom_site_aniso_U_12
Mn1 0.01620(17) 0.01970(18) 0.01745(17) -0.00092(11) 0.00917(13) -0.00244(11)
Mn2 0.01824(18) 0.01694(18) 0.02073(18) -0.00067(11) 0.00596(13) 0.00019(11)
O1 0.0200(5) 0.0259(6) 0.0280(6) -0.0042(5) -0.0019(5) 0.0059(5)
O1W 0.0320(6) 0.0291(6) 0.0181(6) 0.0019(5) 0.0057(5) 0.0015(5)
O2 0.0180(5) 0.0139(5) 0.0205(5) -0.0004(4) 0.0024(4) 0.0042(4)
O2W 0.0181(6) 0.0162(6) 0.0444(7) 0.0023(5) 0.0029(5) 0.0004(4)
O3W 0.0268(6) 0.0301(6) 0.0271(6) -0.0078(5) 0.0016(5) 0.0087(5)
O3 0.0172(5) 0.0165(5) 0.0153(5) -0.0009(4) 0.0005(4) 0.0017(4)
O4 0.0137(4) 0.0106(4) 0.0109(4) 0.0002(3) 0.0034(3) 0.0001(3)
O4W 0.0284(6) 0.0561(8) 0.0312(7) 0.0032(6) 0.0145(5) 0.0022(6)
O5 0.0183(5) 0.0125(4) 0.0159(5) -0.0001(4) 0.0016(4) -0.0021(4)
O6 0.0229(5) 0.0124(5) 0.0237(6) 0.0017(4) -0.0022(5) -0.0004(4)
O7 0.0192(5) 0.0118(5) 0.0148(5) 0.0017(3) 0.0021(4) -0.0007(4)
O8 0.0203(5) 0.0155(5) 0.0120(4) -0.0008(4) 0.0032(4) 0.0027(4)
O9 0.0662(9) 0.0238(6) 0.0144(6) -0.0020(5) 0.0052(5) 0.0199(6)
O10 0.0250(5) 0.0132(4) 0.0141(5) -0.0013(4) 0.0053(4) 0.0029(4)
O11 0.0149(5) 0.0151(5) 0.0190(5) 0.0006(4) 0.0064(4) 0.0016(4)
O12 0.0234(5) 0.0213(5) 0.0181(5) -0.0076(4) 0.0112(4) -0.0061(4)
O13 0.0260(5) 0.0118(5) 0.0269(6) 0.0037(4) 0.0154(4) 0.0003(4)
B4 0.0135(7) 0.0150(7) 0.0175(7) 0.0002(6) 0.0061(6) -0.0005(6)
B5 0.0136(7) 0.0125(7) 0.0118(7) 0.0003(5) 0.0032(6) 0.0002(5)
B3 0.0155(7) 0.0130(7) 0.0117(7) -0.0008(5) 0.0034(6) -0.0011(5)
B2 0.0173(7) 0.0103(7) 0.0133(7) -0.0002(5) 0.0047(6) 0.0006(5)
B1 0.0190(7) 0.0174(8) 0.0147(7) 0.0033(6) 0.0052(6) 0.0020(6)
B6 0.0214(8) 0.0155(7) 0.0159(8) -0.0020(6) 0.0071(6) -0.0001(6)

loop_
_atom_type_symbol
_atom_type_description
_atom_type_scat_dispersion_real
_atom_type_scat_dispersion_imag
_atom_type_scat_source
B B 0.0013 0.0007 'International Tables Vol C Tables 4.2.6.8 and 6.1.1.4'
O O 0.0106 0.0060 'International Tables Vol C Tables 4.2.6.8 and 6.1.1.4'
Mn Mn 0.3368 0.7283 'International Tables Vol C Tables 4.2.6.8 and 6.1.1.4'
H H 0.0000 0.0000 'International Tables Vol C Tables 4.2.6.8 and 6.1.1.4'

loop_
_geom_angle_atom_site_label_1
_geom_angle_atom_site_label_2
_geom_angle_atom_site_label_3
_geom_angle
_geom_angle_site_symmetry_1
_geom_angle_site_symmetry_3
O13 Mn1 O13 180.00(6) 3_655 .
O13 Mn1 O12 95.80(4) 3_655 3_655
O13 Mn1 O12 84.20(4) . 3_655
O13 Mn1 O12 84.20(4) 3_655 .
O13 Mn1 O12 95.80(4) . .
O12 Mn1 O12 180.00(9) 3_655 .
O13 Mn1 O11 94.15(4) 3_655 .
O13 Mn1 O11 85.85(4) . .
O12 Mn1 O11 86.67(4) 3_655 .
O12 Mn1 O11 93.33(4) . .
O13 Mn1 O11 85.85(4) 3_655 3_655
O13 Mn1 O11 94.15(4) . 3_655
O12 Mn1 O11 93.33(4) 3_655 3_655
O12 Mn1 O11 86.67(4) . 3_655
O11 Mn1 O11 180.00(6) . 3_655
O3W Mn2 O3W 180.0 3_554 .
O3W Mn2 O2W 88.54(5) 3_554 3_554
O3W Mn2 O2W 91.46(5) . 3_554
O3W Mn2 O2W 91.46(5) 3_554 .
O3W Mn2 O2W 88.54(5) . .
O2W Mn2 O2W 180.0 3_554 .
O3W Mn2 O1W 97.04(4) 3_554 .
O3W Mn2 O1W 82.96(4) . .
O2W Mn2 O1W 84.76(4) 3_554 .
O2W Mn2 O1W 95.24(4) . .
O3W Mn2 O1W 82.96(4) 3_554 3_554
O3W Mn2 O1W 97.04(4) . 3_554
O2W Mn2 O1W 95.24(4) 3_554 3_554
O2W Mn2 O1W 84.76(4) . 3_554
O1W Mn2 O1W 180.0 . 3_554
B1 O1 H1 111.9(17) . .
Mn2 O1W H1WB 114.5(16) . .
Mn2 O1W H1WA 126.2(14) . .
H1WB O1W H1WA 106(2) . .
B1 O2 B2 122.27(11) . .
Mn2 O2W H2WB 114.8(13) . .
Mn2 O2W H2WA 125.0(14) . .
H2WB O2W H2WA 108.2(18) . .
Mn2 O3W H3WB 125.5(16) . .
Mn2 O3W H3WA 112.4(16) . .
H3WB O3W H3WA 107(2) . .
B1 O3 B3 123.94(11) . .
B2 O4 B5 118.86(9) . .
B2 O4 B3 116.86(9) . .
B5 O4 B3 118.19(10) . .
H4WA O4W H4WB 105(2) . .
B4 O5 B3 121.34(10) . .
B4 O6 H3 113.5(13) . .
B4 O7 B5 122.87(11) . .
B6 O8 B5 122.44(10) . .
B6 O9 H5 119.2(18) . .
B6 O10 B2 122.77(11) . .
B5 O11 Mn1 116.47(8) . .
B5 O11 H4 109.7(14) . .
Mn1 O11 H4 115.9(14) . .
B3 O12 Mn1 120.92(8) 3_655 .
B3 O12 H6 115.7(16) 3_655 .
Mn1 O12 H6 116.9(15) . .
B2 O13 Mn1 122.95(8) . .
B2 O13 H2 115.4(14) . .
Mn1 O13 H2 120.0(14) . .
O5 B4 O6 117.90(12) . .
O5 B4 O7 123.12(12) . .
O6 B4 O7 118.98(12) . .
O7 B5 O8 111.05(11) . .
O7 B5 O11 110.76(11) . .
O8 B5 O11 109.70(10) . .
O7 B5 O4 108.94(10) . .
O8 B5 O4 108.55(10) . .
O11 B5 O4 107.76(10) . .
O5 B3 O12 111.26(11) . 3_655
O5 B3 O3 109.43(11) . .
O12 B3 O3 112.35(11) 3_655 .
O5 B3 O4 108.93(10) . .
O12 B3 O4 106.55(10) 3_655 .
O3 B3 O4 108.19(10) . .
O13 B2 O2 113.52(11) . .
O13 B2 O10 113.24(11) . .
O2 B2 O10 107.58(11) . .
O13 B2 O4 105.03(10) . .
O2 B2 O4 108.54(10) . .
O10 B2 O4 108.76(10) . .
O1 B1 O3 121.85(13) . .
O1 B1 O2 116.62(13) . .
O3 B1 O2 121.52(12) . .
O8 B6 O10 123.27(12) . .
O8 B6 O9 120.61(13) . .
O10 B6 O9 116.11(13) . .

loop_
_geom_bond_atom_site_label_1
_geom_bond_atom_site_label_2
_geom_bond_distance
_geom_bond_site_symmetry_2
Mn1 O13 2.1449(10) 3_655
Mn1 O13 2.1449(10) .
Mn1 O12 2.1478(10) 3_655
Mn1 O12 2.1478(10) .
Mn1 O11 2.2638(9) .
Mn1 O11 2.2638(9) 3_655
Mn2 O3W 2.1527(11) 3_554
Mn2 O3W 2.1527(11) .
Mn2 O2W 2.1742(11) 3_554
Mn2 O2W 2.1742(11) .
Mn2 O1W 2.2436(11) .
Mn2 O1W 2.2436(11) 3_554
O1 B1 1.3617(19) .
O1 H1 0.73(2) .
O1W H1WB 0.84(3) .
O1W H1WA 0.84(2) .
O2 B1 1.3710(19) .
O2 B2 1.4567(17) .
O2W H2WB 0.84(2) .
O2W H2WA 0.84(2) .
O3W H3WB 0.83(2) .
O3W H3WA 0.87(3) .
O3 B1 1.3690(19) .
O3 B3 1.4573(17) .
O4 B2 1.5171(16) .
O4 B5 1.5172(16) .
O4 B3 1.5297(16) .
O4W H4WA 0.79(3) .
O4W H4WB 0.83(3) .
O5 B4 1.3648(18) .
O5 B3 1.4494(17) .
O6 B4 1.3650(19) .
O6 H3 0.81(2) .
O7 B4 1.3652(18) .
O7 B5 1.4351(17) .
O8 B6 1.3597(19) .
O8 B5 1.4533(17) .
O9 B6 1.3645(19) .
O9 H5 0.78(3) .
O10 B6 1.3604(18) .
O10 B2 1.4612(17) .
O11 B5 1.4905(17) .
O11 H4 0.80(2) .
O12 B3 1.4568(18) 3_655
O12 H6 0.79(2) .
O13 B2 1.4398(18) .
O13 H2 0.79(2) .
B3 O12 1.4568(18) 3_655
